data_4029458
loop_
_publ_author_name
'Martinez-Ariza, Guillermo'
'Ayaz, Muhammad'
'Medda, Federico'
'Hulme, Christopher'

_publ_section_title
;
 Synthesis of diverse nitrogen-enriched heterocyclic scaffolds using a
 suite of tunable one-pot multicomponent reactions.
;
_journal_issue 11
_journal_name_full 'The Journal of organic chemistry'
_journal_page_first 5153
_journal_page_last 5162
_journal_paper_doi 10.1021/jo500723d
_journal_volume 79
_journal_year 2014
_chemical_formula_moiety 'C14 H15 Br Cl N3 O3'
_chemical_formula_sum 'C14 H15 Br Cl N3 O3'
_chemical_formula_weight 388.65
_chemical_name_systematic
;
 ? 
;
_space_group_crystal_system triclinic
_space_group_IT_number 2
_space_group_name_Hall '-P 1'
_space_group_name_H-M_alt 'P -1'
_symmetry_space_group_name_Hall '-P 1'
_symmetry_space_group_name_H-M 'P -1'
_atom_sites_solution_hydrogens geom
_atom_sites_solution_primary iterative
_atom_sites_solution_secondary difmap
_audit_creation_date 2013-07-19
_audit_creation_method
;
  Olex2 1.2
  (compiled Apr 23 2013 17:54:37, GUI svn.r4466)
;
_cell_angle_alpha 115.309(2)
_cell_angle_beta 100.343(3)
_cell_angle_gamma 104.653(3)
_cell_formula_units_Z 2
_cell_length_a 8.9862(8)
_cell_length_b 9.8730(9)
_cell_length_c 10.3897(9)
_cell_measurement_reflns_used 9680
_cell_measurement_temperature 101
_cell_measurement_theta_max 29.35
_cell_measurement_theta_min 2.30
_cell_volume 761.34(12)
_computing_data_reduction 'SAINT v8.27A (Bruker, 2012)'
_computing_molecular_graphics
;
O. V. Dolomanov, L. J. Bourhis, R. J. Gildea, J. A. K. Howard and H. Puschmann,
OLEX2: a complete structure solution, refinement and analysis program.
J. Appl. Cryst. (2009). 42, 339-341.
;
_computing_publication_material
;
O. V. Dolomanov, L. J. Bourhis, R. J. Gildea, J. A. K. Howard and H. Puschmann,
OLEX2: a complete structure solution, refinement and analysis program.
J. Appl. Cryst. (2009). 42, 339-341.
;
_computing_structure_refinement
;
XL, G.M. Sheldrick, Acta Cryst.
(2008). A64, 112-122
;
_computing_structure_solution
;
olex2.solve (L.J. Bourhis, O.V. Dolomanov, R.J. Gildea, J.A.K. Howard,
H. Puschmann, in preparation, 2011)
;
_diffrn_ambient_temperature 100.94
_diffrn_detector_area_resol_mean 8
_diffrn_measured_fraction_theta_full 1.000
_diffrn_measured_fraction_theta_max 1.000
_diffrn_measurement_device_type 'Bruker SMART APEX CCD area detector'
_diffrn_measurement_method '\w and \f scans'
_diffrn_radiation_monochromator graphite
_diffrn_radiation_type MoK\a
_diffrn_radiation_wavelength 0.71073
_diffrn_reflns_av_R_equivalents 0.0437
_diffrn_reflns_av_unetI/netI 0.0280
_diffrn_reflns_limit_h_max 11
_diffrn_reflns_limit_h_min -11
_diffrn_reflns_limit_k_max 12
_diffrn_reflns_limit_k_min -12
_diffrn_reflns_limit_l_max 13
_diffrn_reflns_limit_l_min -13
_diffrn_reflns_number 20104
_diffrn_reflns_theta_full 27.10
_diffrn_reflns_theta_max 27.10
_diffrn_reflns_theta_min 2.30
_diffrn_source 'sealed tube'
_diffrn_standards_number 0
_exptl_absorpt_coefficient_mu 2.891
_exptl_absorpt_correction_T_max 0.7459
_exptl_absorpt_correction_T_min 0.5777
_exptl_absorpt_correction_type multi-scan
_exptl_absorpt_process_details
;
SADABS-2012/1 (Bruker,2012) was used for absorption correction.
wR2(int) was 0.0800 before and 0.0594 after correction.
The Ratio of minimum to maximum transmission is 0.7745.
The \l/2 correction factor is 0.0015.
;
_exptl_crystal_colour red
_exptl_crystal_colour_lustre clear
_exptl_crystal_colour_primary red
_exptl_crystal_density_diffrn 1.695
_exptl_crystal_density_method 'not measured'
_exptl_crystal_description irregular
_exptl_crystal_F_000 392
_exptl_crystal_size_max 0.20
_exptl_crystal_size_mid 0.20
_exptl_crystal_size_min 0.12
_refine_diff_density_max 1.535
_refine_diff_density_min -0.746
_refine_diff_density_rms 0.135
_refine_ls_extinction_method none
_refine_ls_goodness_of_fit_ref 1.071
_refine_ls_hydrogen_treatment mixed
_refine_ls_matrix_type full
_refine_ls_number_parameters 204
_refine_ls_number_reflns 3355
_refine_ls_number_restraints 0
_refine_ls_restrained_S_all 1.071
_refine_ls_R_factor_all 0.0383
_refine_ls_R_factor_gt 0.0349
_refine_ls_shift/su_max 0.000
_refine_ls_shift/su_mean 0.000
_refine_ls_structure_factor_coef Fsqd
_refine_ls_weighting_details 'calc w=1/[\s^2^(Fo^2^)+(0.0815P)^2^+0.0061P] where P=(Fo^2^+2Fc^2^)/3'
_refine_ls_weighting_scheme calc
_refine_ls_wR_factor_gt 0.1038
_refine_ls_wR_factor_ref 0.1068
_reflns_number_gt 3095
_reflns_number_total 3355
_reflns_threshold_expression >2sigma(I)
_cod_data_source_file jo500723d_si_004.cif
_cod_data_source_block mo_ch229_0m
_cod_depositor_comments 'Adding full bibliography for 4029456--4029458.cif.'
_cod_database_code 4029458
_olex2_refinement_description
;
1. Fixed Uiso
 At 1.2 times of:
  All C(H) groups, All C(H,H) groups
 At 1.5 times of:
  All C(H,H,H) groups
2.a Ternary CH refined with riding coordinates:
 C5(H5)
2.b Secondary CH2 refined with riding coordinates:
 C6(H6A,H6B), C7(H7A,H7B), C8(H8A,H8B)
2.c Aromatic/amide H refined with riding coordinates:
 C13(H13), C14(H14), C3(H3A), C12(H12)
2.d Idealised Me refined as rotating group:
 C9(H9A,H9B,H9C)
;

loop_
_space_group_symop_id
_space_group_symop_operation_xyz
1 'x, y, z'
2 '-x, -y, -z'

loop_
_atom_site_label
_atom_site_type_symbol
_atom_site_fract_x
_atom_site_fract_y
_atom_site_fract_z
_atom_site_U_iso_or_equiv
_atom_site_adp_type
_atom_site_occupancy
_atom_site_symmetry_multiplicity
_atom_site_calc_flag
_atom_site_refinement_flags
Br1 Br 0.13290(3) 0.14542(2) -0.02062(2) 0.02086(12) Uani 1 1 d .
Cl1 Cl 0.73869(7) 0.31260(7) 0.59457(6) 0.01771(15) Uani 1 1 d .
O3 O 0.3110(2) 0.5804(2) 0.00532(19) 0.0188(4) Uani 1 1 d .
H3 H 0.395(6) 0.620(5) 0.084(5) 0.069(14) Uiso 1 1 d .
O2 O 0.0934(2) 0.3571(2) -0.1385(2) 0.0254(4) Uani 1 1 d .
O1 O 0.5642(2) 0.67812(19) 0.21227(18) 0.0161(3) Uani 1 1 d .
N2 N 0.6571(2) 0.4879(2) 0.4228(2) 0.0138(4) Uani 1 1 d .
N1 N 0.6631(2) 0.5984(2) 0.3694(2) 0.0124(4) Uani 1 1 d .
N3 N 0.8992(2) 0.6990(2) 0.5520(2) 0.0138(4) Uani 1 1 d .
C13 C 1.1082(3) 0.7306(3) 0.7462(3) 0.0184(5) Uani 1 1 d .
H13 H 1.2132 0.7909 0.8205 0.022 Uiso 1 1 calc R
C6 C 0.7800(3) 0.8995(3) 0.5465(2) 0.0143(4) Uani 1 1 d .
H6A H 0.7145 0.9219 0.4761 0.017 Uiso 1 1 calc R
H6B H 0.8854 0.9919 0.6046 0.017 Uiso 1 1 calc R
C14 C 1.0504(3) 0.7866(3) 0.6574(3) 0.0153(4) Uani 1 1 d .
H14 H 1.1147 0.8860 0.6685 0.018 Uiso 1 1 calc R
C5 C 0.8119(3) 0.7472(3) 0.4553(2) 0.0136(4) Uani 1 1 d .
H5 H 0.8721 0.7615 0.3870 0.016 Uiso 1 1 calc R
C10 C 0.7983(3) 0.5534(3) 0.5277(2) 0.0123(4) Uani 1 1 d .
C1 C 0.2198(3) 0.4333(3) -0.0345(3) 0.0163(5) Uani 1 1 d .
C7 C 0.6908(3) 0.8862(3) 0.6553(3) 0.0150(4) Uani 1 1 d .
H7A H 0.5933 0.7852 0.5997 0.018 Uiso 1 1 calc R
H7B H 0.7631 0.8797 0.7347 0.018 Uiso 1 1 calc R
C11 C 0.8604(3) 0.4943(3) 0.6209(2) 0.0144(4) Uani 1 1 d .
C3 C 0.4116(3) 0.4141(3) 0.1728(2) 0.0144(4) Uani 1 1 d .
H3A H 0.4189 0.3431 0.2109 0.017 Uiso 1 1 calc R
C9 C 0.5411(3) 1.0061(3) 0.8299(3) 0.0234(5) Uani 1 1 d .
H9A H 0.4457 0.9054 0.7699 0.035 Uiso 1 1 calc R
H9B H 0.5055 1.0970 0.8726 0.035 Uiso 1 1 calc R
H9C H 0.6097 1.0018 0.9117 0.035 Uiso 1 1 calc R
C12 C 1.0106(3) 0.5811(3) 0.7275(3) 0.0176(5) Uani 1 1 d .
H12 H 1.0506 0.5416 0.7898 0.021 Uiso 1 1 calc R
C2 C 0.2789(3) 0.3585(3) 0.0552(2) 0.0143(4) Uani 1 1 d .
C8 C 0.6384(3) 1.0283(3) 0.7297(3) 0.0201(5) Uani 1 1 d .
H8A H 0.7361 1.1288 0.7911 0.024 Uiso 1 1 calc R
H8B H 0.5710 1.0391 0.6507 0.024 Uiso 1 1 calc R
C4 C 0.5482(3) 0.5714(3) 0.2510(2) 0.0131(4) Uani 1 1 d .

loop_
_atom_site_aniso_label
_atom_site_aniso_U_11
_atom_site_aniso_U_22
_atom_site_aniso_U_33
_atom_site_aniso_U_23
_atom_site_aniso_U_13
_atom_site_aniso_U_12
Br1 0.02326(17) 0.01185(16) 0.01862(16) 0.00741(12) -0.00253(11) -0.00003(11)
Cl1 0.0212(3) 0.0140(3) 0.0214(3) 0.0118(2) 0.0054(2) 0.0073(2)
O3 0.0218(9) 0.0141(8) 0.0197(9) 0.0103(7) 0.0001(7) 0.0068(7)
O2 0.0206(9) 0.0247(10) 0.0270(10) 0.0159(8) -0.0036(8) 0.0051(8)
O1 0.0200(9) 0.0124(8) 0.0186(8) 0.0107(6) 0.0038(7) 0.0066(7)
N2 0.0178(10) 0.0103(9) 0.0161(9) 0.0094(8) 0.0035(8) 0.0058(8)
N1 0.0163(10) 0.0082(9) 0.0141(9) 0.0075(7) 0.0030(7) 0.0049(7)
N3 0.0160(10) 0.0101(9) 0.0149(9) 0.0062(7) 0.0031(8) 0.0057(7)
C13 0.0157(12) 0.0179(12) 0.0176(11) 0.0059(9) 0.0031(9) 0.0070(10)
C6 0.0173(11) 0.0092(10) 0.0158(10) 0.0066(8) 0.0034(9) 0.0048(9)
C14 0.0142(11) 0.0120(10) 0.0163(10) 0.0043(9) 0.0041(9) 0.0050(9)
C5 0.0147(11) 0.0110(10) 0.0156(10) 0.0079(9) 0.0031(9) 0.0047(9)
C10 0.0152(11) 0.0092(10) 0.0135(10) 0.0053(8) 0.0055(8) 0.0060(8)
C1 0.0192(12) 0.0168(11) 0.0174(11) 0.0111(9) 0.0053(9) 0.0096(10)
C7 0.0186(12) 0.0105(10) 0.0166(10) 0.0080(9) 0.0043(9) 0.0053(9)
C11 0.0180(11) 0.0115(10) 0.0167(11) 0.0076(9) 0.0067(9) 0.0082(9)
C3 0.0189(11) 0.0116(10) 0.0138(10) 0.0071(8) 0.0037(9) 0.0069(9)
C9 0.0270(14) 0.0176(12) 0.0278(13) 0.0104(10) 0.0139(11) 0.0100(10)
C12 0.0200(12) 0.0178(11) 0.0170(11) 0.0088(9) 0.0046(9) 0.0105(10)
C2 0.0185(12) 0.0103(10) 0.0150(10) 0.0062(9) 0.0062(9) 0.0062(9)
C8 0.0266(13) 0.0139(11) 0.0254(12) 0.0113(10) 0.0119(10) 0.0111(10)
C4 0.0154(11) 0.0112(10) 0.0134(10) 0.0062(8) 0.0043(8) 0.0061(9)

loop_
_atom_type_symbol
_atom_type_description
_atom_type_scat_dispersion_real
_atom_type_scat_dispersion_imag
_atom_type_scat_source
C C 0.0033 0.0016 'International Tables Vol C Tables 4.2.6.8 and 6.1.1.4'
H H 0.0000 0.0000 'International Tables Vol C Tables 4.2.6.8 and 6.1.1.4'
N N 0.0061 0.0033 'International Tables Vol C Tables 4.2.6.8 and 6.1.1.4'
O O 0.0106 0.0060 'International Tables Vol C Tables 4.2.6.8 and 6.1.1.4'
Cl Cl 0.1484 0.1585 'International Tables Vol C Tables 4.2.6.8 and 6.1.1.4'
Br Br -0.2901 2.4595 'International Tables Vol C Tables 4.2.6.8 and 6.1.1.4'

loop_
_geom_angle_atom_site_label_1
_geom_angle_atom_site_label_2
_geom_angle_atom_site_label_3
_geom_angle
C1 O3 H3 112(3)
C10 N2 N1 103.44(18)
N2 N1 C5 113.83(17)
C4 N1 N2 123.67(19)
C4 N1 C5 122.48(18)
C14 N3 C5 126.69(19)
C14 N3 C10 124.1(2)
C10 N3 C5 109.01(18)
C14 C13 H13 120.2
C14 C13 C12 119.6(2)
C12 C13 H13 120.2
H6A C6 H6B 107.8
C5 C6 H6A 108.9
C5 C6 H6B 108.9
C5 C6 C7 113.18(18)
C7 C6 H6A 108.9
C7 C6 H6B 108.9
N3 C14 H14 120.3
C13 C14 N3 119.3(2)
C13 C14 H14 120.3
N1 C5 C6 113.91(18)
N1 C5 H5 110.7
N3 C5 N1 97.88(16)
N3 C5 C6 112.37(18)
N3 C5 H5 110.7
C6 C5 H5 110.7
N2 C10 N3 115.4(2)
N2 C10 C11 128.3(2)
N3 C10 C11 116.3(2)
O3 C1 C2 117.5(2)
O2 C1 O3 122.5(2)
O2 C1 C2 120.0(2)
C6 C7 H7A 109.0
C6 C7 H7B 109.0
H7A C7 H7B 107.8
C8 C7 C6 112.96(18)
C8 C7 H7A 109.0
C8 C7 H7B 109.0
C10 C11 Cl1 117.96(18)
C12 C11 Cl1 121.77(18)
C12 C11 C10 120.3(2)
C2 C3 H3A 115.8
C2 C3 C4 128.4(2)
C4 C3 H3A 115.8
H9A C9 H9B 109.5
H9A C9 H9C 109.5
H9B C9 H9C 109.5
C8 C9 H9A 109.5
C8 C9 H9B 109.5
C8 C9 H9C 109.5
C13 C12 H12 119.8
C11 C12 C13 120.3(2)
C11 C12 H12 119.8
C1 C2 Br1 111.30(16)
C3 C2 Br1 116.38(17)
C3 C2 C1 132.3(2)
C7 C8 H8A 109.3
C7 C8 H8B 109.3
C9 C8 C7 111.49(19)
C9 C8 H8A 109.3
C9 C8 H8B 109.3
H8A C8 H8B 108.0
O1 C4 N1 119.0(2)
O1 C4 C3 125.0(2)
N1 C4 C3 116.00(19)

loop_
_geom_bond_atom_site_label_1
_geom_bond_atom_site_label_2
_geom_bond_distance
Br1 C2 1.893(2)
Cl1 C11 1.723(2)
O3 H3 0.86(5)
O3 C1 1.309(3)
O2 C1 1.207(3)
O1 C4 1.265(3)
N2 N1 1.414(2)
N2 C10 1.304(3)
N1 C5 1.483(3)
N1 C4 1.332(3)
N3 C14 1.362(3)
N3 C5 1.472(3)
N3 C10 1.378(3)
C13 H13 0.9500
C13 C14 1.355(3)
C13 C12 1.423(3)
C6 H6A 0.9900
C6 H6B 0.9900
C6 C5 1.529(3)
C6 C7 1.529(3)
C14 H14 0.9500
C5 H5 1.0000
C10 C11 1.430(3)
C1 C2 1.517(3)
C7 H7A 0.9900
C7 H7B 0.9900
C7 C8 1.525(3)
C11 C12 1.360(3)
C3 H3A 0.9500
C3 C2 1.337(3)
C3 C4 1.476(3)
C9 H9A 0.9800
C9 H9B 0.9800
C9 H9C 0.9800
C9 C8 1.523(3)
C12 H12 0.9500
C8 H8A 0.9900
C8 H8B 0.9900

loop_
_geom_hbond_atom_site_label_D
_geom_hbond_atom_site_label_H
_geom_hbond_atom_site_label_A
_geom_hbond_distance_DH
_geom_hbond_distance_HA
_geom_hbond_distance_DA
_geom_hbond_angle_DHA
O3 H3 O1 0.86(5) 1.61(5) 2.468(2) 171(4)

loop_
_geom_torsion_atom_site_label_1
_geom_torsion_atom_site_label_2
_geom_torsion_atom_site_label_3
_geom_torsion_atom_site_label_4
_geom_torsion
Cl1 C11 C12 C13 179.94(16)
O3 C1 C2 Br1 -179.20(16)
O3 C1 C2 C3 0.1(4)
O2 C1 C2 Br1 0.4(3)
O2 C1 C2 C3 179.7(2)
N2 N1 C5 N3 6.6(2)
N2 N1 C5 C6 -112.2(2)
N2 N1 C4 O1 179.74(18)
N2 N1 C4 C3 -1.5(3)
N2 C10 C11 Cl1 0.7(3)
N2 C10 C11 C12 -178.7(2)
N1 N2 C10 N3 0.7(2)
N1 N2 C10 C11 -180.0(2)
N3 C10 C11 Cl1 -179.96(14)
N3 C10 C11 C12 0.7(3)
C6 C7 C8 C9 176.6(2)
C14 N3 C5 N1 178.70(19)
C14 N3 C5 C6 -61.3(3)
C14 N3 C10 N2 179.3(2)
C14 N3 C10 C11 -0.1(3)
C14 C13 C12 C11 0.2(3)
C5 N1 C4 O1 -1.8(3)
C5 N1 C4 C3 176.96(18)
C5 N3 C14 C13 174.4(2)
C5 N3 C10 N2 3.7(2)
C5 N3 C10 C11 -175.73(18)
C5 C6 C7 C8 -172.0(2)
C10 N2 N1 C5 -4.9(2)
C10 N2 N1 C4 173.6(2)
C10 N3 C14 C13 -0.4(3)
C10 N3 C5 N1 -5.8(2)
C10 N3 C5 C6 114.13(19)
C10 C11 C12 C13 -0.7(3)
C7 C6 C5 N1 55.5(3)
C7 C6 C5 N3 -54.6(3)
C12 C13 C14 N3 0.3(3)
C2 C3 C4 O1 -3.7(4)
C2 C3 C4 N1 177.6(2)
C4 N1 C5 N3 -171.94(19)
C4 N1 C5 C6 69.3(3)
C4 C3 C2 Br1 177.50(17)
C4 C3 C2 C1 -1.8(4)
